data_7106390
loop_
_publ_author_name
'Igor O. Koshevoy'
'Chia-Li Lin'
'Antti J. Karttunen'
'Matti Haukka'
'Chun-Wei Shih'
'Pi-Tai Chou'
'Sergey P. Tunik'
'Tapani A. Pakkanen'

_publ_section_title
;
 Octanuclear gold(I) alkynyl-diphosphine clusters showing thermochromic
 luminescence
;
_journal_name_full Chem.Commun.
_journal_page_first 5533
_journal_paper_doi 10.1039/c1cc11352f
_journal_volume 47
_journal_year 2011
_chemical_formula_moiety 'C96 H102 Au8 P4, 2(F6 P)'
_chemical_formula_sum 'C96 H102 Au8 F12 P6'
_chemical_formula_weight 3245.33
_chemical_name_systematic
;
?
;
_space_group_IT_number 61
_symmetry_cell_setting orthorhombic
_symmetry_space_group_name_Hall '-P 2ac 2ab'
_symmetry_space_group_name_H-M 'P b c a'
_atom_sites_solution_hydrogens geom
_atom_sites_solution_primary direct
_atom_sites_solution_secondary difmap
_audit_creation_method SHELXL-97
_cell_angle_alpha 90.00
_cell_angle_beta 90.00
_cell_angle_gamma 90.00
_cell_formula_units_Z 4
_cell_length_a 22.3988(12)
_cell_length_b 18.9734(11)
_cell_length_c 23.7764(13)
_cell_measurement_reflns_used 9361
_cell_measurement_temperature 296(2)
_cell_measurement_theta_max 26.18
_cell_measurement_theta_min 2.22
_cell_volume 10104.5(10)
_computing_cell_refinement 'SAINT (Bruker AXS, 2009)'
_computing_data_collection 'APEX2 (Bruker AXS, 2010)'
_computing_data_reduction 'SAINT (Bruker AXS, 2009)'
_computing_molecular_graphics 'Diamond v.3.2e (Brandenburg, 2010)'
_computing_publication_material 'SHELXL-97 (Sheldrick, 2008)'
_computing_structure_refinement 'SHELXL-97 (Sheldrick, 2008)'
_computing_structure_solution 'SHELXS-97 (Sheldrick, 2008)'
_diffrn_ambient_temperature 296(2)
_diffrn_detector_area_resol_mean 16
_diffrn_measured_fraction_theta_full 0.970
_diffrn_measured_fraction_theta_max 0.970
_diffrn_measurement_device '62mm x 62mm CCD camera on \k-goniostat'
_diffrn_measurement_device_type 'Bruker KAPPA APEX II CCD'
_diffrn_measurement_method '\f scans and \w scans with \k offset'
_diffrn_radiation_monochromator 'horizontally mounted graphite crystal'
_diffrn_radiation_source 'fine-focus sealed tube'
_diffrn_radiation_type MoK\a
_diffrn_radiation_wavelength 0.71073
_diffrn_reflns_av_R_equivalents 0.0333
_diffrn_reflns_av_sigmaI/netI 0.0467
_diffrn_reflns_limit_h_max 27
_diffrn_reflns_limit_h_min -13
_diffrn_reflns_limit_k_max 11
_diffrn_reflns_limit_k_min -22
_diffrn_reflns_limit_l_max 16
_diffrn_reflns_limit_l_min -28
_diffrn_reflns_number 29060
_diffrn_reflns_theta_full 26.00
_diffrn_reflns_theta_max 26.00
_diffrn_reflns_theta_min 2.22
_exptl_absorpt_coefficient_mu 11.727
_exptl_absorpt_correction_T_max 0.1408
_exptl_absorpt_correction_T_min 0.1219
_exptl_absorpt_correction_type multi-scan
_exptl_absorpt_process_details 'SADABS (Sheldrick, 2008)'
_exptl_crystal_colour yellow
_exptl_crystal_density_diffrn 2.133
_exptl_crystal_density_method 'not measured'
_exptl_crystal_description block
_exptl_crystal_F_000 6032
_exptl_crystal_size_max 0.31
_exptl_crystal_size_mid 0.29
_exptl_crystal_size_min 0.28
_refine_diff_density_max 1.579
_refine_diff_density_min -1.012
_refine_diff_density_rms 0.140
_refine_ls_extinction_method none
_refine_ls_goodness_of_fit_ref 1.033
_refine_ls_hydrogen_treatment constr
_refine_ls_matrix_type full
_refine_ls_number_parameters 567
_refine_ls_number_reflns 9632
_refine_ls_number_restraints 25
_refine_ls_restrained_S_all 1.035
_refine_ls_R_factor_all 0.0691
_refine_ls_R_factor_gt 0.0369
_refine_ls_shift/su_max 0.002
_refine_ls_shift/su_mean 0.000
_refine_ls_structure_factor_coef Fsqd
_refine_ls_weighting_details 'calc w=1/[\s^2^(Fo^2^)+(0.0233P)^2^+47.4250P] where P=(Fo^2^+2Fc^2^)/3'
_refine_ls_weighting_scheme calc
_refine_ls_wR_factor_gt 0.0689
_refine_ls_wR_factor_ref 0.0786
_reflns_number_gt 6792
_reflns_number_total 9632
_reflns_threshold_expression >2sigma(I)
_cod_data_source_file c1cc11352f.txt
_cod_data_source_block 1a
_cod_database_code 7106390

loop_
_symmetry_equiv_pos_as_xyz
'x, y, z'
'x+1/2, -y+1/2, -z'
'-x, y+1/2, -z+1/2'
'-x+1/2, -y, z+1/2'
'-x, -y, -z'
'-x-1/2, y-1/2, z'
'x, -y-1/2, z-1/2'
'x-1/2, y, -z-1/2'

loop_
_atom_site_label
_atom_site_type_symbol
_atom_site_fract_x
_atom_site_fract_y
_atom_site_fract_z
_atom_site_U_iso_or_equiv
_atom_site_adp_type
_atom_site_occupancy
_atom_site_symmetry_multiplicity
_atom_site_calc_flag
_atom_site_refinement_flags
_atom_site_disorder_assembly
_atom_site_disorder_group
Au1 Au 0.498740(15) 0.908709(18) 0.316214(13) 0.04645(10) Uani 1 1 d . . .
Au2 Au 0.625054(15) 0.861582(19) 0.380367(13) 0.04889(10) Uani 1 1 d . . .
Au3 Au 0.532753(14) 0.954010(19) 0.428367(14) 0.04785(10) Uani 1 1 d . . .
Au4 Au 0.443760(15) 0.895286(19) 0.529296(14) 0.05014(10) Uani 1 1 d . . .
P1 P 0.68216(10) 0.86698(12) 0.46014(8) 0.0429(5) Uani 1 1 d . . .
P2 P 0.40920(9) 0.96503(11) 0.32003(8) 0.0397(5) Uani 1 1 d . . .
P3 P 0.3432(2) 0.5545(2) 0.34739(15) 0.1026(12) Uani 1 1 d . . .
F1 F 0.3010(7) 0.5067(6) 0.3800(4) 0.244(7) Uani 1 1 d . . .
F2 F 0.3935(6) 0.5365(7) 0.3888(5) 0.227(6) Uani 1 1 d . . .
F3 F 0.3275(5) 0.6157(5) 0.3873(4) 0.178(4) Uani 1 1 d . . .
F4 F 0.3856(4) 0.6050(6) 0.3163(4) 0.162(4) Uani 1 1 d . . .
F5 F 0.3601(6) 0.4969(6) 0.3071(5) 0.220(6) Uani 1 1 d . . .
F6 F 0.2932(4) 0.5766(6) 0.3066(4) 0.163(4) Uani 1 1 d . . .
C1 C 0.5597(4) 0.8378(5) 0.2607(3) 0.049(2) Uani 1 1 d . . .
C2 C 0.5828(4) 0.8495(5) 0.3066(4) 0.050(2) Uani 1 1 d . . .
C3 C 0.6538(3) 0.9190(4) 0.5194(3) 0.041(2) Uani 1 1 d . . .
C4 C 0.6700(4) 0.9881(4) 0.5288(3) 0.049(2) Uani 1 1 d . . .
H4 H 0.6943 1.0107 0.5027 0.059 Uiso 1 1 calc R . .
C5 C 0.3490(4) 0.9747(4) 0.4234(3) 0.046(2) Uani 1 1 d . . .
H5 H 0.3372 0.9283 0.4174 0.055 Uiso 1 1 calc R . .
C6 C 0.3861(3) 1.0093(4) 0.3852(3) 0.043(2) Uani 1 1 d . . .
C7 C 0.5813(4) 1.0372(5) 0.4034(4) 0.053(2) Uani 1 1 d . . .
C8 C 0.6176(4) 1.0812(6) 0.3912(4) 0.061(3) Uani 1 1 d . . .
C9 C 0.4902(4) 0.8682(6) 0.4540(4) 0.062(3) Uani 1 1 d . . .
C10 C 0.4685(4) 0.8103(6) 0.4676(4) 0.060(3) Uani 1 1 d . . .
C11 C 0.4517(4) 0.7364(5) 0.4708(4) 0.065(3) Uani 1 1 d . . .
C12 C 0.3820(5) 0.7324(6) 0.4686(6) 0.110(5) Uani 1 1 d . . .
H12B H 0.3678 0.7575 0.4362 0.165 Uiso 1 1 calc R . .
H12A H 0.3657 0.7532 0.5020 0.165 Uiso 1 1 calc R . .
H12C H 0.3698 0.6840 0.4662 0.165 Uiso 1 1 calc R . .
C13 C 0.4745(6) 0.7036(6) 0.5241(5) 0.115(5) Uani 1 1 d . . .
H13B H 0.4519 0.7211 0.5555 0.172 Uiso 1 1 calc R . .
H13A H 0.5159 0.7154 0.5290 0.172 Uiso 1 1 calc R . .
H13C H 0.4702 0.6533 0.5220 0.172 Uiso 1 1 calc R . .
C14 C 0.4763(6) 0.7000(7) 0.4190(5) 0.110(5) Uani 1 1 d . . .
H14C H 0.5191 0.6998 0.4205 0.165 Uiso 1 1 calc R . .
H14A H 0.4634 0.7248 0.3859 0.165 Uiso 1 1 calc R . .
H14B H 0.4619 0.6524 0.4176 0.165 Uiso 1 1 calc R . .
C15 C 0.6690(5) 1.1218(7) 0.3668(5) 0.079(3) Uani 1 1 d D . .
C16A C 0.6542(13) 1.2005(12) 0.3620(13) 0.125(8) Uani 0.50 1 d PDU A 1
H16A H 0.6854 1.2240 0.3416 0.187 Uiso 0.50 1 calc PR A 1
H16B H 0.6509 1.2205 0.3989 0.187 Uiso 0.50 1 calc PR A 1
H16C H 0.6170 1.2062 0.3423 0.187 Uiso 0.50 1 calc PR A 1
C18A C 0.681(2) 1.094(3) 0.316(3) 0.140(16) Uani 0.50 1 d P A 1
H18A H 0.6746 1.0444 0.3170 0.210 Uiso 0.50 1 calc PR A 1
H18B H 0.7215 1.1042 0.3061 0.210 Uiso 0.50 1 calc PR A 1
H18C H 0.6546 1.1151 0.2886 0.210 Uiso 0.50 1 calc PR A 1
C16B C 0.6433(13) 1.1716(15) 0.3241(12) 0.125(8) Uani 0.50 1 d PDU A 2
H16D H 0.6751 1.1922 0.3025 0.187 Uiso 0.50 1 calc PR A 2
H16E H 0.6215 1.2082 0.3430 0.187 Uiso 0.50 1 calc PR A 2
H16F H 0.6170 1.1463 0.2994 0.187 Uiso 0.50 1 calc PR A 2
C18B C 0.704(2) 1.059(3) 0.331(3) 0.140(16) Uani 0.50 1 d P A 2
H18D H 0.6760 1.0334 0.3080 0.210 Uiso 0.50 1 calc PR A 2
H18E H 0.7232 1.0267 0.3565 0.210 Uiso 0.50 1 calc PR A 2
H18F H 0.7340 1.0797 0.3069 0.210 Uiso 0.50 1 calc PR A 2
C17 C 0.7149(7) 1.1355(10) 0.4082(6) 0.175(9) Uani 1 1 d . A .
H17A H 0.7293 1.0916 0.4230 0.262 Uiso 1 1 calc R . .
H17C H 0.6986 1.1633 0.4381 0.262 Uiso 1 1 calc R . .
H17B H 0.7473 1.1605 0.3908 0.262 Uiso 1 1 calc R . .
C19 C 0.5433(4) 0.8142(5) 0.2037(4) 0.060(3) Uani 1 1 d . . .
C20 C 0.5100(6) 0.8732(7) 0.1718(5) 0.116(4) Uani 1 1 d U . .
H20C H 0.5362 0.9126 0.1664 0.173 Uiso 1 1 calc R . .
H20A H 0.4759 0.8879 0.1933 0.173 Uiso 1 1 calc R . .
H20B H 0.4970 0.8558 0.1359 0.173 Uiso 1 1 calc R . .
C21 C 0.5025(6) 0.7501(8) 0.2074(5) 0.132(6) Uani 1 1 d . . .
H21C H 0.4647 0.7640 0.2228 0.198 Uiso 1 1 calc R . .
H21A H 0.5204 0.7153 0.2314 0.198 Uiso 1 1 calc R . .
H21B H 0.4968 0.7307 0.1706 0.198 Uiso 1 1 calc R . .
C22 C 0.5980(5) 0.7931(8) 0.1726(5) 0.122(5) Uani 1 1 d . . .
H22B H 0.6205 0.7602 0.1948 0.182 Uiso 1 1 calc R . .
H22A H 0.6220 0.8340 0.1652 0.182 Uiso 1 1 calc R . .
H22C H 0.5870 0.7714 0.1376 0.182 Uiso 1 1 calc R . .
C23 C 0.6145(4) 0.8883(5) 0.5565(4) 0.052(2) Uani 1 1 d . . .
H23 H 0.6015 0.8424 0.5500 0.062 Uiso 1 1 calc R . .
C24 C 0.4062(4) 1.0760(4) 0.3966(3) 0.047(2) Uani 1 1 d . . .
H24 H 0.4338 1.0973 0.3729 0.057 Uiso 1 1 calc R . .
C25 C 0.4053(4) 1.0353(4) 0.2681(3) 0.045(2) Uani 1 1 d . . .
C26 C 0.4516(5) 1.0441(5) 0.2314(4) 0.069(3) Uani 1 1 d . . .
H26 H 0.4848 1.0149 0.2342 0.083 Uiso 1 1 calc R . .
C27 C 0.4502(7) 1.0957(7) 0.1901(5) 0.110(5) Uani 1 1 d . . .
H27 H 0.4819 1.1010 0.1652 0.132 Uiso 1 1 calc R . .
C28 C 0.4021(7) 1.1378(7) 0.1866(5) 0.093(4) Uani 1 1 d . . .
H28 H 0.4007 1.1720 0.1586 0.112 Uiso 1 1 calc R . .
C29 C 0.3561(5) 1.1318(6) 0.2224(5) 0.083(3) Uani 1 1 d . . .
H29 H 0.3235 1.1620 0.2191 0.100 Uiso 1 1 calc R . .
C30 C 0.3568(4) 1.0806(5) 0.2644(4) 0.061(3) Uani 1 1 d . . .
H30 H 0.3252 1.0769 0.2897 0.073 Uiso 1 1 calc R . .
C31 C 0.3506(4) 0.9025(5) 0.3044(3) 0.048(2) Uani 1 1 d . . .
C32 C 0.2939(5) 0.9212(6) 0.2885(5) 0.077(3) Uani 1 1 d . . .
H32 H 0.2834 0.9686 0.2869 0.092 Uiso 1 1 calc R . .
C33 C 0.2518(5) 0.8696(8) 0.2747(5) 0.097(4) Uani 1 1 d . . .
H33 H 0.2140 0.8827 0.2624 0.117 Uiso 1 1 calc R . .
C34 C 0.2663(7) 0.8000(8) 0.2793(6) 0.111(5) Uani 1 1 d . . .
H34 H 0.2382 0.7654 0.2713 0.133 Uiso 1 1 calc R . .
C35 C 0.3222(7) 0.7818(7) 0.2957(6) 0.119(5) Uani 1 1 d . . .
H35 H 0.3325 0.7344 0.2986 0.142 Uiso 1 1 calc R . .
C36 C 0.3627(5) 0.8315(6) 0.3078(5) 0.081(3) Uani 1 1 d . . .
H36 H 0.4007 0.8175 0.3189 0.097 Uiso 1 1 calc R . .
C37 C 0.6904(4) 0.7808(4) 0.4918(3) 0.046(2) Uani 1 1 d U . .
C38 C 0.7249(4) 0.7684(5) 0.5388(4) 0.063(3) Uani 1 1 d . . .
H38 H 0.7471 0.8050 0.5542 0.076 Uiso 1 1 calc R . .
C39 C 0.7271(5) 0.7025(6) 0.5633(4) 0.075(3) Uani 1 1 d . . .
H39 H 0.7509 0.6952 0.5948 0.090 Uiso 1 1 calc R . .
C40 C 0.6954(6) 0.6494(6) 0.5423(5) 0.083(3) Uani 1 1 d . . .
H40 H 0.6972 0.6052 0.5592 0.099 Uiso 1 1 calc R . .
C41 C 0.6603(6) 0.6594(6) 0.4961(6) 0.101(4) Uani 1 1 d . . .
H41 H 0.6378 0.6225 0.4816 0.121 Uiso 1 1 calc R . .
C42 C 0.6586(5) 0.7245(6) 0.4711(5) 0.081(3) Uani 1 1 d . . .
H42 H 0.6353 0.7307 0.4392 0.097 Uiso 1 1 calc R . .
C43 C 0.7559(4) 0.9011(4) 0.4433(3) 0.045(2) Uani 1 1 d . . .
C44 C 0.7741(5) 0.8985(7) 0.3879(4) 0.085(4) Uani 1 1 d . . .
H44 H 0.7490 0.8800 0.3604 0.102 Uiso 1 1 calc R . .
C45 C 0.8292(6) 0.9231(9) 0.3736(5) 0.113(5) Uani 1 1 d . . .
H45 H 0.8411 0.9210 0.3362 0.136 Uiso 1 1 calc R . .
C46 C 0.8671(5) 0.9507(7) 0.4122(6) 0.094(4) Uani 1 1 d . . .
H46 H 0.9044 0.9676 0.4015 0.112 Uiso 1 1 calc R . .
C47 C 0.8492(5) 0.9531(5) 0.4677(5) 0.074(3) Uani 1 1 d . . .
H47 H 0.8746 0.9719 0.4948 0.089 Uiso 1 1 calc R . .
C48 C 0.7947(4) 0.9283(5) 0.4829(4) 0.056(2) Uani 1 1 d . . .
H48 H 0.7834 0.9295 0.5205 0.067 Uiso 1 1 calc R . .

loop_
_atom_site_aniso_label
_atom_site_aniso_U_11
_atom_site_aniso_U_22
_atom_site_aniso_U_33
_atom_site_aniso_U_23
_atom_site_aniso_U_13
_atom_site_aniso_U_12
Au1 0.05019(19) 0.0558(2) 0.03337(18) -0.00785(16) -0.00159(15) 0.01178(16)
Au2 0.05275(19) 0.0628(2) 0.03115(18) -0.01149(17) -0.00654(16) 0.01634(17)
Au3 0.04349(18) 0.0610(2) 0.03901(19) -0.01513(17) 0.00281(15) 0.00039(16)
Au4 0.04910(19) 0.0604(2) 0.0409(2) -0.00971(17) 0.00269(16) -0.00045(17)
P1 0.0478(12) 0.0524(14) 0.0284(11) -0.0088(10) -0.0026(10) 0.0114(11)
P2 0.0434(11) 0.0460(13) 0.0297(11) -0.0065(10) 0.0005(10) 0.0043(10)
P3 0.151(4) 0.093(3) 0.064(2) -0.008(2) 0.000(2) -0.026(3)
F1 0.415(19) 0.213(11) 0.104(7) 0.028(7) 0.016(9) -0.184(12)
F2 0.278(14) 0.230(13) 0.173(10) 0.034(9) -0.114(10) 0.020(11)
F3 0.269(13) 0.136(8) 0.130(7) -0.045(6) 0.045(8) -0.023(8)
F4 0.120(6) 0.235(11) 0.130(7) 0.018(7) 0.005(5) -0.058(7)
F5 0.332(16) 0.162(10) 0.166(10) -0.076(8) -0.013(10) 0.058(10)
F6 0.119(6) 0.254(12) 0.117(7) 0.023(7) -0.022(5) -0.029(7)
C1 0.055(5) 0.055(5) 0.037(5) -0.009(4) -0.002(4) 0.015(4)
C2 0.050(5) 0.059(6) 0.042(5) -0.013(4) -0.005(4) 0.018(4)
C3 0.042(4) 0.054(5) 0.028(4) 0.000(4) -0.001(4) 0.010(4)
C4 0.070(6) 0.045(5) 0.031(5) 0.004(4) 0.011(4) 0.008(4)
C5 0.063(5) 0.040(5) 0.034(5) -0.008(4) 0.008(4) -0.003(4)
C6 0.039(4) 0.053(5) 0.037(5) -0.008(4) -0.008(4) 0.011(4)
C7 0.057(5) 0.059(6) 0.045(5) -0.015(5) 0.006(5) 0.004(5)
C8 0.058(6) 0.081(7) 0.043(6) -0.003(5) 0.007(5) -0.002(5)
C9 0.052(5) 0.093(8) 0.041(6) -0.030(6) 0.003(5) 0.018(6)
C10 0.060(6) 0.076(7) 0.044(6) -0.015(5) 0.005(5) -0.005(5)
C11 0.073(7) 0.049(6) 0.072(7) -0.012(5) 0.011(6) -0.003(5)
C12 0.098(9) 0.080(9) 0.153(13) -0.019(8) 0.013(9) -0.038(7)
C13 0.163(13) 0.082(9) 0.099(10) 0.021(8) -0.027(9) -0.011(9)
C14 0.111(10) 0.091(9) 0.127(12) -0.047(9) 0.017(9) -0.012(8)
C15 0.061(6) 0.118(10) 0.056(7) 0.012(7) 0.017(6) -0.015(7)
C16A 0.125(9) 0.123(9) 0.125(10) 0.018(7) 0.004(7) -0.008(7)
C18A 0.11(3) 0.16(5) 0.15(4) -0.01(3) 0.08(3) -0.01(2)
C16B 0.125(9) 0.123(9) 0.125(10) 0.018(7) 0.004(7) -0.008(7)
C18B 0.11(3) 0.16(5) 0.15(4) -0.01(3) 0.08(3) -0.01(2)
C17 0.124(12) 0.29(2) 0.115(12) 0.025(14) 0.000(11) -0.123(15)
C19 0.062(6) 0.084(7) 0.035(5) -0.021(5) -0.009(5) 0.014(5)
C20 0.146(8) 0.125(8) 0.076(7) -0.021(6) -0.038(7) 0.044(7)
C21 0.128(12) 0.181(15) 0.086(10) -0.036(10) -0.019(9) -0.056(11)
C22 0.101(9) 0.200(16) 0.064(8) -0.060(9) 0.005(7) 0.020(10)
C23 0.050(5) 0.053(5) 0.053(6) -0.020(5) 0.002(5) -0.007(4)
C24 0.050(5) 0.055(6) 0.037(5) -0.011(4) 0.009(4) -0.012(4)
C25 0.056(5) 0.044(5) 0.036(5) -0.003(4) -0.007(4) 0.001(4)
C26 0.089(7) 0.060(6) 0.057(6) 0.002(5) 0.019(6) 0.008(6)
C27 0.155(13) 0.094(10) 0.082(9) 0.033(8) 0.047(9) 0.002(9)
C28 0.125(11) 0.086(9) 0.069(8) 0.026(7) 0.000(8) 0.010(9)
C29 0.074(7) 0.075(8) 0.101(9) 0.005(7) -0.042(7) 0.017(6)
C30 0.049(5) 0.068(7) 0.066(7) 0.006(5) -0.011(5) 0.009(5)
C31 0.059(5) 0.053(6) 0.033(5) -0.012(4) 0.010(4) 0.001(5)
C32 0.068(7) 0.072(7) 0.091(8) -0.015(6) -0.005(6) -0.017(6)
C33 0.083(8) 0.127(12) 0.082(9) -0.010(8) -0.006(7) -0.042(9)
C34 0.125(12) 0.086(10) 0.121(11) -0.050(9) 0.043(10) -0.061(10)
C35 0.118(11) 0.078(9) 0.160(14) -0.039(9) 0.058(11) -0.029(9)
C36 0.076(7) 0.062(7) 0.104(9) -0.013(7) 0.025(7) -0.005(6)
C37 0.049(4) 0.051(5) 0.038(4) -0.006(4) 0.001(4) 0.010(4)
C38 0.068(6) 0.067(7) 0.055(6) 0.010(5) -0.014(5) -0.003(5)
C39 0.084(8) 0.081(8) 0.061(7) 0.022(6) -0.007(6) 0.009(7)
C40 0.092(9) 0.070(8) 0.086(9) 0.016(7) 0.018(7) 0.012(7)
C41 0.134(11) 0.053(7) 0.116(11) -0.006(8) -0.009(10) 0.002(7)
C42 0.102(8) 0.069(8) 0.071(7) -0.003(6) -0.023(7) 0.013(7)
C43 0.051(5) 0.046(5) 0.039(5) -0.002(4) 0.000(4) 0.010(4)
C44 0.070(7) 0.143(11) 0.040(6) -0.011(7) 0.014(5) 0.002(7)
C45 0.078(9) 0.200(16) 0.061(8) 0.012(9) 0.023(7) 0.008(10)
C46 0.059(7) 0.109(10) 0.112(11) 0.026(9) 0.029(7) 0.001(7)
C47 0.062(6) 0.073(7) 0.089(9) 0.005(7) 0.001(6) 0.000(6)
C48 0.051(5) 0.067(6) 0.049(6) 0.008(5) 0.002(5) 0.005(5)

loop_
_atom_type_symbol
_atom_type_description
_atom_type_scat_dispersion_real
_atom_type_scat_dispersion_imag
_atom_type_scat_source
C C 0.0033 0.0016 'International Tables Vol C Tables 4.2.6.8 and 6.1.1.4'
H H 0.0000 0.0000 'International Tables Vol C Tables 4.2.6.8 and 6.1.1.4'
F F 0.0171 0.0103 'International Tables Vol C Tables 4.2.6.8 and 6.1.1.4'
P P 0.1023 0.0942 'International Tables Vol C Tables 4.2.6.8 and 6.1.1.4'
Au Au -2.0133 8.8022 'International Tables Vol C Tables 4.2.6.8 and 6.1.1.4'

loop_
_geom_angle_atom_site_label_1
_geom_angle_atom_site_label_2
_geom_angle_atom_site_label_3
_geom_angle
_geom_angle_site_symmetry_1
_geom_angle_site_symmetry_3
_geom_angle_publ_flag
C2 Au1 P2 175.4(2) . . ?
C2 Au1 C1 31.3(3) . . ?
P2 Au1 C1 144.3(2) . . ?
C2 Au1 Au3 91.2(2) . . ?
P2 Au1 Au3 93.19(5) . . ?
C1 Au1 Au3 122.5(2) . . ?
C2 Au1 Au2 35.5(2) . . ?
P2 Au1 Au2 148.82(5) . . ?
C1 Au1 Au2 66.8(2) . . ?
Au3 Au1 Au2 55.732(10) . . ?
C2 Au2 P1 173.1(2) . . ?
C2 Au2 Au3 94.3(2) . . ?
P1 Au2 Au3 92.55(5) . . ?
C2 Au2 Au1 39.7(2) . . ?
P1 Au2 Au1 147.18(5) . . ?
Au3 Au2 Au1 54.659(10) . . ?
C9 Au3 C7 175.9(4) . . ?
C9 Au3 Au1 85.0(3) . . ?
C7 Au3 Au1 95.9(2) . . ?
C9 Au3 Au2 88.1(2) . . ?
C7 Au3 Au2 88.5(2) . . ?
Au1 Au3 Au2 69.609(11) . . ?
C9 Au3 Au4 138.2(2) . 5_676 ?
C7 Au3 Au4 43.4(2) . 5_676 ?
Au1 Au3 Au4 128.351(16) . 5_676 ?
Au2 Au3 Au4 124.114(15) . 5_676 ?
C9 Au3 Au4 38.0(2) . . ?
C7 Au3 Au4 143.6(2) . . ?
Au1 Au3 Au4 114.071(14) . . ?
Au2 Au3 Au4 120.230(15) . . ?
Au4 Au3 Au4 100.281(12) 5_676 . ?
C7 Au4 C9 154.9(4) 5_676 . ?
C7 Au4 C10 171.2(4) 5_676 . ?
C9 Au4 C10 32.8(3) . . ?
C7 Au4 C8 30.3(3) 5_676 5_676 ?
C9 Au4 C8 173.4(4) . 5_676 ?
C10 Au4 C8 142.6(4) . 5_676 ?
C7 Au4 Au3 40.4(3) 5_676 5_676 ?
C9 Au4 Au3 114.5(3) . 5_676 ?
C10 Au4 Au3 146.9(3) . 5_676 ?
C8 Au4 Au3 70.4(3) 5_676 5_676 ?
C7 Au4 Au3 120.1(3) 5_676 . ?
C9 Au4 Au3 34.9(3) . . ?
C10 Au4 Au3 67.7(3) . . ?
C8 Au4 Au3 149.3(3) 5_676 . ?
Au3 Au4 Au3 79.720(12) 5_676 . ?
C37 P1 C43 108.7(4) . . ?
C37 P1 C3 101.6(4) . . ?
C43 P1 C3 107.0(4) . . ?
C37 P1 Au2 111.2(3) . . ?
C43 P1 Au2 109.9(3) . . ?
C3 P1 Au2 117.8(3) . . ?
C31 P2 C25 107.8(4) . . ?
C31 P2 C6 105.6(4) . . ?
C25 P2 C6 103.0(4) . . ?
C31 P2 Au1 108.9(3) . . ?
C25 P2 Au1 111.1(3) . . ?
C6 P2 Au1 119.8(2) . . ?
F5 P3 F1 92.8(7) . . ?
F5 P3 F2 93.5(7) . . ?
F1 P3 F2 89.8(7) . . ?
F5 P3 F6 88.8(6) . . ?
F1 P3 F6 91.9(7) . . ?
F2 P3 F6 177.0(7) . . ?
F5 P3 F4 89.5(7) . . ?
F1 P3 F4 177.7(6) . . ?
F2 P3 F4 89.6(7) . . ?
F6 P3 F4 88.7(5) . . ?
F5 P3 F3 177.6(7) . . ?
F1 P3 F3 89.7(6) . . ?
F2 P3 F3 86.6(7) . . ?
F6 P3 F3 91.0(7) . . ?
F4 P3 F3 88.1(6) . . ?
C2 C1 C19 167.8(9) . . ?
C2 C1 Au1 68.7(5) . . ?
C19 C1 Au1 123.4(6) . . ?
C1 C2 Au2 175.0(7) . . ?
C1 C2 Au1 80.0(6) . . ?
Au2 C2 Au1 104.8(3) . . ?
C23 C3 C4 117.9(8) . . ?
C23 C3 P1 119.1(7) . . ?
C4 C3 P1 123.0(6) . . ?
C3 C4 C5 121.9(8) . 5_676 ?
C3 C4 H4 119.0 . . ?
C5 C4 H4 119.0 5_676 . ?
C6 C5 C4 118.1(8) . 5_676 ?
C6 C5 H5 120.9 . . ?
C4 C5 H5 120.9 5_676 . ?
C24 C6 C5 120.0(7) . . ?
C24 C6 P2 119.8(7) . . ?
C5 C6 P2 120.2(6) . . ?
C8 C7 Au3 170.1(9) . . ?
C8 C7 Au4 86.7(7) . 5_676 ?
Au3 C7 Au4 96.2(4) . 5_676 ?
C7 C8 C15 165.7(11) . . ?
C7 C8 Au4 63.1(6) . 5_676 ?
C15 C8 Au4 130.8(8) . 5_676 ?
C10 C9 Au3 173.2(8) . . ?
C10 C9 Au4 78.6(6) . . ?
Au3 C9 Au4 107.1(4) . . ?
C9 C10 C11 165.0(10) . . ?
C9 C10 Au4 68.5(6) . . ?
C11 C10 Au4 126.4(7) . . ?
C10 C11 C13 110.8(9) . . ?
C10 C11 C14 107.7(9) . . ?
C13 C11 C14 112.0(10) . . ?
C10 C11 C12 107.6(8) . . ?
C13 C11 C12 110.3(10) . . ?
C14 C11 C12 108.3(9) . . ?
C11 C12 H12B 109.5 . . ?
C11 C12 H12A 109.5 . . ?
H12B C12 H12A 109.5 . . ?
C11 C12 H12C 109.5 . . ?
H12B C12 H12C 109.5 . . ?
H12A C12 H12C 109.5 . . ?
C11 C13 H13B 109.5 . . ?
C11 C13 H13A 109.5 . . ?
H13B C13 H13A 109.5 . . ?
C11 C13 H13C 109.5 . . ?
H13B C13 H13C 109.5 . . ?
H13A C13 H13C 109.5 . . ?
C11 C14 H14C 109.5 . . ?
C11 C14 H14A 109.5 . . ?
H14C C14 H14A 109.5 . . ?
C11 C14 H14B 109.5 . . ?
H14C C14 H14B 109.5 . . ?
H14A C14 H14B 109.5 . . ?
C18A C15 C17 123(3) . . ?
C18A C15 C16B 73(2) . . ?
C17 C15 C16B 128.3(17) . . ?
C18A C15 C8 107(3) . . ?
C17 C15 C8 111.9(9) . . ?
C16B C15 C8 106.9(14) . . ?
C18A C15 C16A 111(2) . . ?
C17 C15 C16A 91.8(16) . . ?
C8 C15 C16A 111.3(14) . . ?
C17 C15 C18B 98(2) . . ?
C16B C15 C18B 107(2) . . ?
C8 C15 C18B 101(2) . . ?
C16A C15 C18B 140(2) . . ?
C15 C16A H16A 109.5 . . ?
C15 C16A H16B 109.5 . . ?
C15 C16A H16C 109.5 . . ?
C15 C18A H18A 109.5 . . ?
C15 C18A H18B 109.5 . . ?
C15 C18A H18C 109.5 . . ?
C15 C16B H16D 109.5 . . ?
C15 C16B H16E 109.5 . . ?
H16D C16B H16E 109.5 . . ?
C15 C16B H16F 109.5 . . ?
H16D C16B H16F 109.5 . . ?
H16E C16B H16F 109.5 . . ?
C15 C18B H18D 109.5 . . ?
C15 C18B H18E 109.5 . . ?
H18D C18B H18E 109.5 . . ?
C15 C18B H18F 109.5 . . ?
H18D C18B H18F 109.5 . . ?
H18E C18B H18F 109.5 . . ?
C15 C17 H17A 109.5 . . ?
C15 C17 H17C 109.5 . . ?
H17A C17 H17C 109.5 . . ?
C15 C17 H17B 109.5 . . ?
H17A C17 H17B 109.5 . . ?
H17C C17 H17B 109.5 . . ?
C1 C19 C22 109.5(8) . . ?
C1 C19 C21 109.7(9) . . ?
C22 C19 C21 108.0(10) . . ?
C1 C19 C20 110.6(8) . . ?
C22 C19 C20 110.5(10) . . ?
C21 C19 C20 108.5(10) . . ?
C19 C20 H20C 109.5 . . ?
C19 C20 H20A 109.5 . . ?
H20C C20 H20A 109.5 . . ?
C19 C20 H20B 109.5 . . ?
H20C C20 H20B 109.5 . . ?
H20A C20 H20B 109.5 . . ?
C19 C21 H21C 109.5 . . ?
C19 C21 H21A 109.5 . . ?
H21C C21 H21A 109.5 . . ?
C19 C21 H21B 109.5 . . ?
H21C C21 H21B 109.5 . . ?
H21A C21 H21B 109.5 . . ?
C19 C22 H22B 109.5 . . ?
C19 C22 H22A 109.5 . . ?
H22B C22 H22A 109.5 . . ?
C19 C22 H22C 109.5 . . ?
H22B C22 H22C 109.5 . . ?
H22A C22 H22C 109.5 . . ?
C3 C23 C24 121.6(8) . 5_676 ?
C3 C23 H23 119.2 . . ?
C24 C23 H23 119.2 5_676 . ?
C6 C24 C23 120.2(8) . 5_676 ?
C6 C24 H24 119.9 . . ?
C23 C24 H24 119.9 5_676 . ?
C26 C25 C30 118.6(8) . . ?
C26 C25 P2 119.1(7) . . ?
C30 C25 P2 122.2(7) . . ?
C25 C26 C27 121.5(10) . . ?
C25 C26 H26 119.3 . . ?
C27 C26 H26 119.3 . . ?
C28 C27 C26 118.8(12) . . ?
C28 C27 H27 120.6 . . ?
C26 C27 H27 120.6 . . ?
C29 C28 C27 121.8(12) . . ?
C29 C28 H28 119.1 . . ?
C27 C28 H28 119.1 . . ?
C28 C29 C30 120.3(10) . . ?
C28 C29 H29 119.9 . . ?
C30 C29 H29 119.9 . . ?
C25 C30 C29 119.0(9) . . ?
C25 C30 H30 120.5 . . ?
C29 C30 H30 120.5 . . ?
C32 C31 C36 117.0(9) . . ?
C32 C31 P2 123.9(7) . . ?
C36 C31 P2 119.1(8) . . ?
C31 C32 C33 120.4(11) . . ?
C31 C32 H32 119.8 . . ?
C33 C32 H32 119.8 . . ?
C34 C33 C32 119.9(13) . . ?
C34 C33 H33 120.0 . . ?
C32 C33 H33 120.0 . . ?
C35 C34 C33 119.4(12) . . ?
C35 C34 H34 120.3 . . ?
C33 C34 H34 120.3 . . ?
C36 C35 C34 120.4(14) . . ?
C36 C35 H35 119.8 . . ?
C34 C35 H35 119.8 . . ?
C35 C36 C31 122.8(12) . . ?
C35 C36 H36 118.6 . . ?
C31 C36 H36 118.6 . . ?
C42 C37 C38 116.6(9) . . ?
C42 C37 P1 120.0(7) . . ?
C38 C37 P1 123.3(7) . . ?
C37 C38 C39 121.1(10) . . ?
C37 C38 H38 119.4 . . ?
C39 C38 H38 119.4 . . ?
C40 C39 C38 120.6(10) . . ?
C40 C39 H39 119.7 . . ?
C38 C39 H39 119.7 . . ?
C39 C40 C41 120.3(11) . . ?
C39 C40 H40 119.9 . . ?
C41 C40 H40 119.9 . . ?
C40 C41 C42 119.4(12) . . ?
C40 C41 H41 120.3 . . ?
C42 C41 H41 120.3 . . ?
C41 C42 C37 122.0(10) . . ?
C41 C42 H42 119.0 . . ?
C37 C42 H42 119.0 . . ?
C44 C43 C48 118.5(9) . . ?
C44 C43 P1 117.8(7) . . ?
C48 C43 P1 123.7(6) . . ?
C45 C44 C43 119.6(11) . . ?
C45 C44 H44 120.2 . . ?
C43 C44 H44 120.2 . . ?
C46 C45 C44 122.1(11) . . ?
C46 C45 H45 119.0 . . ?
C44 C45 H45 119.0 . . ?
C45 C46 C47 118.7(11) . . ?
C45 C46 H46 120.7 . . ?
C47 C46 H46 120.7 . . ?
C48 C47 C46 120.2(11) . . ?
C48 C47 H47 119.9 . . ?
C46 C47 H47 119.9 . . ?
C47 C48 C43 120.9(9) . . ?
C47 C48 H48 119.5 . . ?
C43 C48 H48 119.5 . . ?

loop_
_geom_bond_atom_site_label_1
_geom_bond_atom_site_label_2
_geom_bond_distance
_geom_bond_site_symmetry_2
_geom_bond_publ_flag
Au1 C2 2.203(8) . ?
Au1 P2 2.274(2) . yes
Au1 C1 2.328(8) . ?
Au1 Au3 2.9034(5) . yes
Au1 Au2 3.3363(5) . yes
Au2 C2 2.005(8) . ?
Au2 P1 2.290(2) . yes
Au2 Au3 2.9415(5) . ?
Au3 C9 1.983(12) . ?
Au3 C7 2.006(10) . ?
Au3 Au4 3.0767(5) 5_676 yes
Au3 Au4 3.3126(5) . yes
Au4 C7 2.126(8) 5_676 ?
Au4 C9 2.134(8) . ?
Au4 C10 2.248(9) . ?
Au4 C8 2.380(9) 5_676 ?
Au4 Au3 3.0767(5) 5_676 yes
P1 C37 1.810(9) . ?
P1 C43 1.818(9) . ?
P1 C3 1.834(8) . ?
P2 C31 1.809(9) . ?
P2 C25 1.820(8) . ?
P2 C6 1.836(8) . ?
P3 F5 1.503(10) . ?
P3 F1 1.521(10) . ?
P3 F2 1.534(11) . ?
P3 F6 1.539(9) . ?
P3 F4 1.539(9) . ?
P3 F3 1.541(9) . ?
C1 C2 1.228(11) . ?
C1 C19 1.475(11) . ?
C3 C23 1.376(11) . ?
C3 C4 1.379(11) . ?
C4 C5 1.405(10) 5_676 ?
C4 H4 0.9300 . ?
C5 C6 1.396(11) . ?
C5 C4 1.405(10) 5_676 ?
C5 H5 0.9300 . ?
C6 C24 1.371(11) . ?
C7 C8 1.203(12) . ?
C7 Au4 2.126(8) 5_676 ?
C8 C15 1.501(14) . ?
C8 Au4 2.380(9) 5_676 ?
C9 C10 1.243(13) . ?
C10 C11 1.455(14) . ?
C11 C13 1.502(14) . ?
C11 C14 1.516(14) . ?
C11 C12 1.563(13) . ?
C12 H12B 0.9600 . ?
C12 H12A 0.9600 . ?
C12 H12C 0.9600 . ?
C13 H13B 0.9600 . ?
C13 H13A 0.9600 . ?
C13 H13C 0.9600 . ?
C14 H14C 0.9600 . ?
C14 H14A 0.9600 . ?
C14 H14B 0.9600 . ?
C15 C18A 1.34(6) . ?
C15 C17 1.447(16) . ?
C15 C16B 1.50(2) . ?
C15 C16A 1.53(2) . ?
C15 C18B 1.67(5) . ?
C16A H16A 0.9600 . ?
C16A H16B 0.9600 . ?
C16A H16C 0.9600 . ?
C18A H18A 0.9600 . ?
C18A H18B 0.9600 . ?
C18A H18C 0.9600 . ?
C16B H16D 0.9600 . ?
C16B H16E 0.9600 . ?
C16B H16F 0.9600 . ?
C18B H18D 0.9600 . ?
C18B H18E 0.9600 . ?
C18B H18F 0.9600 . ?
C17 H17A 0.9600 . ?
C17 H17C 0.9600 . ?
C17 H17B 0.9600 . ?
C19 C22 1.486(13) . ?
C19 C21 1.523(15) . ?
C19 C20 1.545(14) . ?
C20 H20C 0.9600 . ?
C20 H20A 0.9600 . ?
C20 H20B 0.9600 . ?
C21 H21C 0.9600 . ?
C21 H21A 0.9600 . ?
C21 H21B 0.9600 . ?
C22 H22B 0.9600 . ?
C22 H22A 0.9600 . ?
C22 H22C 0.9600 . ?
C23 C24 1.384(11) 5_676 ?
C23 H23 0.9300 . ?
C24 C23 1.384(11) 5_676 ?
C24 H24 0.9300 . ?
C25 C26 1.364(12) . ?
C25 C30 1.389(11) . ?
C26 C27 1.388(14) . ?
C26 H26 0.9300 . ?
C27 C28 1.344(17) . ?
C27 H27 0.9300 . ?
C28 C29 1.342(15) . ?
C28 H28 0.9300 . ?
C29 C30 1.395(14) . ?
C29 H29 0.9300 . ?
C30 H30 0.9300 . ?
C31 C32 1.371(13) . ?
C31 C36 1.376(13) . ?
C32 C33 1.399(14) . ?
C32 H32 0.9300 . ?
C33 C34 1.363(17) . ?
C33 H33 0.9300 . ?
C34 C35 1.356(19) . ?
C34 H34 0.9300 . ?
C35 C36 1.341(15) . ?
C35 H35 0.9300 . ?
C36 H36 0.9300 . ?
C37 C42 1.375(13) . ?
C37 C38 1.378(11) . ?
C38 C39 1.379(13) . ?
C38 H38 0.9300 . ?
C39 C40 1.331(14) . ?
C39 H39 0.9300 . ?
C40 C41 1.364(16) . ?
C40 H40 0.9300 . ?
C41 C42 1.369(14) . ?
C41 H41 0.9300 . ?
C42 H42 0.9300 . ?
C43 C44 1.381(12) . ?
C43 C48 1.382(11) . ?
C44 C45 1.361(15) . ?
C44 H44 0.9300 . ?
C45 C46 1.355(16) . ?
C45 H45 0.9300 . ?
C46 C47 1.380(15) . ?
C46 H46 0.9300 . ?
C47 C48 1.358(12) . ?
C47 H47 0.9300 . ?
C48 H48 0.9300 . ?
